data_1528599
loop_
_publ_author_name
'Jack, D.H.'
'Jack, K.H.'

_publ_section_title
;
 Structure of Z-Phase, Nb Cr N
;
_journal_name_full 'Journal of the Iron and Steel Institute (London)'
_journal_page_first 790
_journal_page_last 792
_journal_volume 210
_journal_year 1972
_chemical_formula_sum 'Cr N Nb'
_chemical_name_systematic 'Nb Cr N'
_space_group_IT_number 129
_symmetry_space_group_name_Hall 'P 4ab 2ab -1ab'
_symmetry_space_group_name_H-M 'P 4/n m m :1'
_cell_angle_alpha 90
_cell_angle_beta 90
_cell_angle_gamma 90
_cell_formula_units_Z 2
_cell_length_a 3.037
_cell_length_b 3.037
_cell_length_c 7.391
_cell_volume 68.170
_citation_journal_id_ASTM JISIAX
_cod_data_source_file Jack_JISIAX_1972_109.cif
_cod_data_source_block Cr1N1Nb1
_cod_original_cell_volume 68.16991
_cod_original_sg_symbol_Hall '-P 4a 2a (x-1/4,y+1/4,z)'
_cod_original_formula_sum 'Cr1 N1 Nb1'
_cod_database_code 1528599

loop_
_symmetry_equiv_pos_as_xyz
x,y,z
-y+1/2,x+1/2,z
-x,-y,z
y+1/2,-x+1/2,z
x+1/2,-y+1/2,-z
y,x,-z
-x+1/2,y+1/2,-z
-y,-x,-z
-x+1/2,-y+1/2,-z
y,-x,-z
x+1/2,y+1/2,-z
-y,x,-z
-x,y,z
-y+1/2,-x+1/2,z
x,-y,z
y+1/2,x+1/2,z

loop_
_atom_site_label
_atom_site_type_symbol
_atom_site_fract_x
_atom_site_fract_y
_atom_site_fract_z
_atom_site_occupancy
_atom_site_U_iso_or_equiv
N1 N-3 0 0.5 0.35 1 0.0
Nb1 Nb+1 0 0.5 0.669 1 0.0
Cr1 Cr+1 0 0.5 0.088 1 0.0
